data_1576867
loop_
_publ_author_name
'Reith, Sascha'
'Oberdorf, Kai'
'Mart&#xed;nez, Sebsti&#xe1;n'
'Landgraf, Jann B.'
'Ahrens, Alena'
'Jakobi, Felix'
'Xie, Xiulan'
'Lichtenberg, Crispin'

_publ_section_title
;
 The bismuth phosphanides Bi(PR<sub>2</sub>)<sub>3</sub>: sources of
 phosphanyl radicals, P-inversion, and reversible olefin insertion.
;
_journal_issue 10
_journal_name_full 'Chemical science'
_journal_page_first 5183
_journal_page_last 5191
_journal_paper_doi 10.1039/d5sc07240a
_journal_volume 17
_journal_year 2026
_chemical_formula_moiety 'C17 H36 P2 S2'
_chemical_formula_sum 'C17 H36 P2 S2'
_chemical_formula_weight 366.52
_space_group_crystal_system triclinic
_space_group_IT_number 2
_space_group_name_Hall '-P 1'
_space_group_name_H-M_alt 'P -1'
_atom_sites_solution_hydrogens geom
_atom_sites_solution_primary dual
_audit_creation_date 2025-11-07
_audit_creation_method
;
Olex2 1.5
(compiled 2024.02.16 svn.r378c4104 for OlexSys, GUI svn.r6928)
;
_audit_update_record
;
2025-11-11 deposited with the CCDC.	2025-12-22 downloaded from the CCDC.
;
_cell_angle_alpha 105.127(2)
_cell_angle_beta 90.987(2)
_cell_angle_gamma 95.913(2)
_cell_formula_units_Z 3
_cell_length_a 8.7077(4)
_cell_length_b 12.9666(6)
_cell_length_c 14.9308(7)
_cell_measurement_reflns_used 9320
_cell_measurement_temperature 100.00
_cell_measurement_theta_max 29.444
_cell_measurement_theta_min 2.430
_cell_volume 1617.04(13)
_computing_cell_refinement 'SAINT V8.40B (?, 2016)'
_computing_data_reduction 'SAINT V8.40B (?, 2016)'
_computing_molecular_graphics 'Olex2 1.5 (Dolomanov et al., 2009)'
_computing_publication_material 'Olex2 1.5 (Dolomanov et al., 2009)'
_computing_structure_refinement 'XL  (Sheldrick, 2008)'
_computing_structure_solution 'SHELXT 2018/2 (Sheldrick, 2018)'
_diffrn_ambient_temperature 100.00
_diffrn_measured_fraction_theta_full 0.999
_diffrn_measured_fraction_theta_max 0.999
_diffrn_measurement_device_type 'Bruker Apex-II CCD'
_diffrn_radiation_type MoK\a
_diffrn_radiation_wavelength 0.71073
_diffrn_reflns_av_R_equivalents 0.0333
_diffrn_reflns_av_unetI/netI 0.0153
_diffrn_reflns_Laue_measured_fraction_full 0.999
_diffrn_reflns_Laue_measured_fraction_max 0.999
_diffrn_reflns_limit_h_max 12
_diffrn_reflns_limit_h_min -12
_diffrn_reflns_limit_k_max 18
_diffrn_reflns_limit_k_min -18
_diffrn_reflns_limit_l_max 21
_diffrn_reflns_limit_l_min -21
_diffrn_reflns_number 123184
_diffrn_reflns_point_group_measured_fraction_full 0.999
_diffrn_reflns_point_group_measured_fraction_max 0.999
_diffrn_reflns_theta_full 25.242
_diffrn_reflns_theta_max 30.051
_diffrn_reflns_theta_min 1.859
_diffrn_source_current 1.0
_diffrn_source_power 0.05
_diffrn_source_voltage 50.0
_exptl_absorpt_coefficient_mu 0.390
_exptl_absorpt_correction_T_max 0.7460
_exptl_absorpt_correction_T_min 0.7237
_exptl_absorpt_correction_type multi-scan
_exptl_absorpt_process_details
;
SADABS-2016/2 (Bruker,2016/2) was used for absorption correction.
wR2(int) was 0.0767 before and 0.0522 after correction.
The Ratio of minimum to maximum transmission is 0.9701.
The \l/2 correction factor is Not present.
;
_exptl_crystal_colour 'clear dark green'
_exptl_crystal_colour_lustre clear
_exptl_crystal_colour_modifier dark
_exptl_crystal_colour_primary green
_exptl_crystal_density_diffrn 1.129
_exptl_crystal_description needle
_exptl_crystal_F_000 600
_exptl_crystal_size_max 0.86
_exptl_crystal_size_mid 0.78
_exptl_crystal_size_min 0.293
_refine_diff_density_max 1.599
_refine_diff_density_min -0.650
_refine_diff_density_rms 0.066
_refine_ls_extinction_method none
_refine_ls_goodness_of_fit_ref 1.190
_refine_ls_hydrogen_treatment constr
_refine_ls_matrix_type full
_refine_ls_number_parameters 354
_refine_ls_number_reflns 9439
_refine_ls_number_restraints 3
_refine_ls_restrained_S_all 1.192
_refine_ls_R_factor_all 0.0553
_refine_ls_R_factor_gt 0.0533
_refine_ls_shift/su_max 0.001
_refine_ls_shift/su_mean 0.000
_refine_ls_structure_factor_coef Fsqd
_refine_ls_weighting_details 'w=1/[\s^2^(Fo^2^)+(0.0287P)^2^+2.0020P] where P=(Fo^2^+2Fc^2^)/3'
_refine_ls_weighting_scheme calc
_refine_ls_wR_factor_gt 0.1200
_refine_ls_wR_factor_ref 0.1210
_reflns_Friedel_coverage 0.000
_reflns_number_gt 9083
_reflns_number_total 9439
_reflns_threshold_expression 'I > 2\s(I)'
_cod_data_source_file d5sc07240a2.cif
_cod_data_source_block srpx20a_1
_cod_database_code 1576867
_shelx_space_group_comment
;
The symmetry employed for this shelxl refinement is uniquely defined
by the following loop, which should always be used as a source of
symmetry information in preference to the above space-group names.
They are only intended as comments.
;
_shelx_estimated_absorpt_t_max 0.894
_shelx_estimated_absorpt_t_min 0.730
_olex2_refinement_description
;
1. Restrained distances
 P2-C0 \\sim P1-C1
 with sigma of 0.02
 S2A-C0 \\sim S2-C1
 with sigma of 0.02
 S1A-C0 \\sim S1-C1
 with sigma of 0.02
2. Others
 Sof(S3A)=0.5*(1-FVAR(2))
 Sof(S3)=0.5*FVAR(2)
 Sof(S1A)=Sof(S2A)=Sof(C0)=1-FVAR(2)
 Sof(S2)=Sof(S1)=Sof(C1)=FVAR(2)
 Fixed Sof: C18(0.5) S4(0.5)
3.a Idealised Me refined as rotating group:
 C3(H3A,H3B,H3C), C13(H13A,H13B,H13C), C12(H12A,H12B,H12C), C11(H11A,H11B,
 H11C), C22(H22A,H22B,H22C), C5(H5A,H5B,H5C), C17(H17A,H17B,H17C), C9(H9A,H9B,
 H9C), C15(H15A,H15B,H15C), C24(H24A,H24B,H24C), C8(H8A,H8B,H8C), C16(H16A,H16B,
 H16C), C4(H4A,H4B,H4C), C7(H7A,H7B,H7C), C20(H20A,H20B,H20C), C26(H26A,H26B,
 H26C), C21(H21A,H21B,H21C), C25(H25A,H25B,H25C)
;
_olex2_submission_special_instructions 'No special instructions were received'

loop_
_space_group_symop_operation_xyz
'x, y, z'
'-x, -y, -z'

loop_
_atom_site_label
_atom_site_type_symbol
_atom_site_fract_x
_atom_site_fract_y
_atom_site_fract_z
_atom_site_U_iso_or_equiv
_atom_site_adp_type
_atom_site_occupancy
_atom_site_site_symmetry_order
_atom_site_calc_flag
_atom_site_refinement_flags_posn
_atom_site_refinement_flags_adp
_atom_site_refinement_flags_occupancy
_atom_site_disorder_assembly
_atom_site_disorder_group
P1 P 0.59245(5) 0.56073(4) 0.24444(3) 0.02070(10) Uani 1 1 d D . . . .
P2 P 0.75785(5) 0.73650(4) 0.55736(3) 0.02015(10) Uani 1 1 d D . . . .
S2 S 0.71494(7) 0.71515(5) 0.41131(5) 0.01919(14) Uani 0.9054(17) 1 d D . P A 1
P3 P 0.91505(6) 0.92688(4) 0.12418(3) 0.02402(11) Uani 1 1 d . . . . .
S1 S 0.64923(7) 0.48668(4) 0.42472(4) 0.02490(13) Uani 0.9054(17) 1 d D . P A 1
C1 C 0.6510(3) 0.5779(2) 0.3671(2) 0.0181(5) Uani 0.9054(17) 1 d D . P A 1
C10 C 0.9757(2) 0.76287(15) 0.56296(14) 0.0241(4) Uani 1 1 d . . . . .
C14 C 0.6644(2) 0.86373(16) 0.60149(16) 0.0305(4) Uani 1 1 d . . . . .
C2 C 0.6744(3) 0.43327(16) 0.18147(15) 0.0301(4) Uani 1 1 d . . . . .
C6 C 0.3746(2) 0.5420(2) 0.24857(15) 0.0314(4) Uani 1 1 d . . . . .
C3 C 0.6634(3) 0.43095(19) 0.07775(15) 0.0378(5) Uani 1 1 d . . . . .
H3A H 0.554497 0.419586 0.056114 0.057 Uiso 1 1 calc R U . . .
H3B H 0.717613 0.372280 0.041737 0.057 Uiso 1 1 calc R U . . .
H3C H 0.710914 0.499521 0.069479 0.057 Uiso 1 1 calc R U . . .
C19 C 1.0001(2) 0.79903(18) 0.12283(18) 0.0336(5) Uani 1 1 d . . . . .
C13 C 1.0328(3) 0.7834(2) 0.66462(16) 0.0397(5) Uani 1 1 d . . . . .
H13A H 1.011307 0.855198 0.699661 0.060 Uiso 1 1 calc R U . . .
H13B H 1.144388 0.778879 0.667381 0.060 Uiso 1 1 calc R U . . .
H13C H 0.979294 0.729284 0.691679 0.060 Uiso 1 1 calc R U . . .
C12 C 1.0479(3) 0.8516(2) 0.5227(2) 0.0459(6) Uani 1 1 d . . . . .
H12A H 1.002707 0.842281 0.460147 0.069 Uiso 1 1 calc R U . . .
H12B H 1.159690 0.848276 0.519528 0.069 Uiso 1 1 calc R U . . .
H12C H 1.028027 0.921610 0.562439 0.069 Uiso 1 1 calc R U . . .
C11 C 1.0284(3) 0.6556(2) 0.50946(17) 0.0381(5) Uani 1 1 d . . . . .
H11A H 0.982236 0.597959 0.535168 0.057 Uiso 1 1 calc R U . . .
H11B H 1.141338 0.659804 0.515224 0.057 Uiso 1 1 calc R U . . .
H11C H 0.995488 0.640371 0.443792 0.057 Uiso 1 1 calc R U . . .
C22 C 1.1721(2) 0.8209(2) 0.10594(19) 0.0382(5) Uani 1 1 d . . . . .
H22A H 1.183778 0.827589 0.042478 0.057 Uiso 1 1 calc R U . . .
H22B H 1.226289 0.761225 0.114301 0.057 Uiso 1 1 calc R U . . .
H22C H 1.216074 0.887786 0.150245 0.057 Uiso 1 1 calc R U . . .
C5 C 0.8459(3) 0.4505(2) 0.21238(18) 0.0421(6) Uani 1 1 d . . . . .
H5A H 0.890194 0.522146 0.209523 0.063 Uiso 1 1 calc R U . . .
H5B H 0.900665 0.395855 0.171147 0.063 Uiso 1 1 calc R U . . .
H5C H 0.856680 0.444588 0.276237 0.063 Uiso 1 1 calc R U . . .
C17 C 0.4909(3) 0.8292(2) 0.58282(19) 0.0403(5) Uani 1 1 d . . . . .
H17A H 0.466746 0.809380 0.515750 0.061 Uiso 1 1 calc R U . . .
H17B H 0.433372 0.888801 0.613337 0.061 Uiso 1 1 calc R U . . .
H17C H 0.461563 0.767220 0.607404 0.061 Uiso 1 1 calc R U . . .
C23 C 0.6969(3) 0.90774(19) 0.1210(2) 0.0415(6) Uani 1 1 d . . . . .
C9 C 0.3089(3) 0.5246(2) 0.14981(16) 0.0406(5) Uani 1 1 d . . . . .
H9A H 0.358568 0.580032 0.122786 0.061 Uiso 1 1 calc R U . . .
H9B H 0.197249 0.529035 0.150931 0.061 Uiso 1 1 calc R U . . .
H9C H 0.328638 0.453476 0.112225 0.061 Uiso 1 1 calc R U . . .
C15 C 0.6943(3) 0.8968(2) 0.70697(19) 0.0516(7) Uani 1 1 d . . . . .
H15A H 0.674527 0.833433 0.731064 0.077 Uiso 1 1 calc R U . . .
H15B H 0.625535 0.950200 0.735442 0.077 Uiso 1 1 calc R U . . .
H15C H 0.802094 0.927774 0.721942 0.077 Uiso 1 1 calc R U . . .
C24 C 0.6478(3) 1.0153(2) 0.1143(2) 0.0450(6) Uani 1 1 d . . . . .
H24A H 0.695366 1.072883 0.166629 0.068 Uiso 1 1 calc R U . . .
H24B H 0.534999 1.012773 0.115984 0.068 Uiso 1 1 calc R U . . .
H24C H 0.681368 1.029389 0.055842 0.068 Uiso 1 1 calc R U . . .
C8 C 0.3018(3) 0.4541(3) 0.2905(2) 0.0623(10) Uani 1 1 d . . . . .
H8A H 0.320176 0.383535 0.251091 0.094 Uiso 1 1 calc R U . . .
H8B H 0.190315 0.458310 0.294424 0.094 Uiso 1 1 calc R U . . .
H8C H 0.348220 0.463901 0.352813 0.094 Uiso 1 1 calc R U . . .
C16 C 0.7084(4) 0.9580(2) 0.5598(3) 0.0569(8) Uani 1 1 d . . . . .
H16A H 0.816312 0.986684 0.577719 0.085 Uiso 1 1 calc R U . . .
H16B H 0.641289 1.014457 0.583109 0.085 Uiso 1 1 calc R U . . .
H16C H 0.695750 0.933284 0.491998 0.085 Uiso 1 1 calc R U . . .
C4 C 0.6005(4) 0.3249(2) 0.19186(19) 0.0531(8) Uani 1 1 d . . . . .
H4A H 0.598790 0.326754 0.257861 0.080 Uiso 1 1 calc R U . . .
H4B H 0.660777 0.267812 0.159440 0.080 Uiso 1 1 calc R U . . .
H4C H 0.494537 0.310895 0.164925 0.080 Uiso 1 1 calc R U . . .
C7 C 0.3310(3) 0.6497(3) 0.30721(19) 0.0516(7) Uani 1 1 d . . . . .
H7A H 0.368721 0.661147 0.371659 0.077 Uiso 1 1 calc R U . . .
H7B H 0.218357 0.649033 0.304987 0.077 Uiso 1 1 calc R U . . .
H7C H 0.378077 0.707929 0.282515 0.077 Uiso 1 1 calc R U . . .
C20 C 0.9875(4) 0.7857(4) 0.2208(3) 0.0827(14) Uani 1 1 d . . . . .
H20A H 1.027003 0.853375 0.265704 0.124 Uiso 1 1 calc R U . . .
H20B H 1.048409 0.728595 0.227719 0.124 Uiso 1 1 calc R U . . .
H20C H 0.879016 0.766710 0.231942 0.124 Uiso 1 1 calc R U . . .
C26 C 0.6499(4) 0.8917(3) 0.2145(3) 0.0768(13) Uani 1 1 d . . . . .
H26A H 0.673954 0.820935 0.218940 0.115 Uiso 1 1 calc R U . . .
H26B H 0.538701 0.895997 0.220368 0.115 Uiso 1 1 calc R U . . .
H26C H 0.706842 0.947758 0.264450 0.115 Uiso 1 1 calc R U . . .
C21 C 0.9328(4) 0.6971(2) 0.0505(3) 0.0825(14) Uani 1 1 d . . . . .
H21A H 0.826728 0.676510 0.065427 0.124 Uiso 1 1 calc R U . . .
H21B H 0.995947 0.638837 0.050855 0.124 Uiso 1 1 calc R U . . .
H21C H 0.932364 0.710421 -0.011125 0.124 Uiso 1 1 calc R U . . .
C25 C 0.6153(4) 0.8195(3) 0.0409(4) 0.123(3) Uani 1 1 d . . . . .
H25A H 0.666327 0.820622 -0.016910 0.185 Uiso 1 1 calc R U . . .
H25B H 0.506969 0.831943 0.034717 0.185 Uiso 1 1 calc R U . . .
H25C H 0.620257 0.749388 0.053417 0.185 Uiso 1 1 calc R U . . .
C18 C 0.9551(16) 0.9353(11) 0.0044(8) 0.034(3) Uani 0.5 1 d . . P B -1
S3 S 0.9533(4) 0.83583(14) -0.09035(12) 0.0437(9) Uani 0.314(3) 1 d . . P B -1
S4 S 1.0527(3) 1.0609(3) 0.0173(2) 0.0292(5) Uani 0.5 1 d . . P B -1
S3A S 0.8376(6) 0.8679(4) -0.0872(2) 0.053(2) Uani 0.186(3) 1 d . . P B -2
S1A S 0.6787(11) 0.8238(6) 0.3966(5) 0.049(2) Uani 0.0946(17) 1 d D . P A 2
S2A S 0.6359(10) 0.5908(7) 0.4019(6) 0.0311(18) Uani 0.0946(17) 1 d D . P A 2
C0 C 0.690(3) 0.7284(13) 0.4433(13) 0.031(7) Uani 0.0946(17) 1 d D . P A 2

loop_
_atom_site_aniso_label
_atom_site_aniso_U_11
_atom_site_aniso_U_22
_atom_site_aniso_U_33
_atom_site_aniso_U_23
_atom_site_aniso_U_13
_atom_site_aniso_U_12
P1 0.0209(2) 0.0248(2) 0.0186(2) 0.01008(17) 0.00004(16) 0.00179(17)
P2 0.0210(2) 0.0188(2) 0.0210(2) 0.00651(16) 0.00147(16) 0.00027(16)
S2 0.0223(3) 0.0185(3) 0.0180(3) 0.0076(2) 0.0008(2) 0.00088(19)
P3 0.0229(2) 0.0224(2) 0.0223(2) -0.00093(17) 0.00360(17) -0.00078(17)
S1 0.0372(3) 0.0198(2) 0.0191(2) 0.00861(18) -0.00399(19) 0.00136(19)
C1 0.0191(10) 0.0193(10) 0.0175(13) 0.0077(11) 0.0012(11) 0.0026(7)
C10 0.0207(8) 0.0237(8) 0.0275(9) 0.0061(7) -0.0015(7) 0.0032(7)
C14 0.0221(9) 0.0228(9) 0.0431(12) 0.0018(8) 0.0065(8) 0.0029(7)
C2 0.0397(11) 0.0235(9) 0.0273(9) 0.0063(7) 0.0033(8) 0.0049(8)
C6 0.0195(8) 0.0532(13) 0.0257(9) 0.0197(9) -0.0036(7) 0.0000(8)
C3 0.0537(14) 0.0321(11) 0.0244(10) 0.0028(8) 0.0053(9) 0.0023(10)
C19 0.0212(9) 0.0280(10) 0.0513(13) 0.0097(9) 0.0064(9) 0.0029(7)
C13 0.0342(11) 0.0501(14) 0.0306(11) 0.0013(10) -0.0097(9) 0.0115(10)
C12 0.0199(10) 0.0512(15) 0.0757(19) 0.0366(14) -0.0023(10) -0.0047(9)
C11 0.0287(10) 0.0381(12) 0.0414(12) -0.0033(10) -0.0003(9) 0.0125(9)
C22 0.0225(9) 0.0370(12) 0.0498(14) 0.0013(10) 0.0082(9) 0.0041(8)
C5 0.0399(13) 0.0498(14) 0.0398(13) 0.0102(11) 0.0073(10) 0.0230(11)
C17 0.0233(10) 0.0418(13) 0.0517(14) 0.0038(11) 0.0028(9) 0.0063(9)
C23 0.0229(10) 0.0285(11) 0.0645(16) -0.0037(10) 0.0080(10) 0.0043(8)
C9 0.0308(11) 0.0632(16) 0.0288(11) 0.0144(11) -0.0089(8) 0.0057(10)
C15 0.0358(13) 0.0564(16) 0.0457(14) -0.0195(12) 0.0007(11) 0.0125(11)
C24 0.0401(13) 0.0533(15) 0.0470(14) 0.0167(12) 0.0039(11) 0.0200(11)
C8 0.0267(12) 0.101(3) 0.078(2) 0.067(2) -0.0070(12) -0.0141(14)
C16 0.0549(17) 0.0271(12) 0.095(2) 0.0224(14) 0.0265(16) 0.0140(11)
C4 0.095(2) 0.0258(11) 0.0363(13) 0.0086(10) 0.0041(14) -0.0026(13)
C7 0.0282(11) 0.086(2) 0.0367(13) 0.0035(13) -0.0003(9) 0.0200(13)
C20 0.0556(19) 0.132(4) 0.105(3) 0.092(3) 0.038(2) 0.051(2)
C26 0.0506(17) 0.075(2) 0.142(4) 0.079(2) 0.063(2) 0.0408(16)
C21 0.0408(15) 0.0223(12) 0.165(4) -0.0083(17) -0.017(2) 0.0019(11)
C25 0.0231(13) 0.082(3) 0.199(5) -0.076(3) -0.018(2) 0.0041(15)
C18 0.055(4) 0.014(2) 0.028(6) -0.004(3) -0.009(3) 0.001(2)
S3 0.091(2) 0.0175(8) 0.0184(8) -0.0001(6) 0.0009(9) 0.0019(9)
S4 0.0271(8) 0.0287(8) 0.0238(12) -0.0028(7) 0.0048(7) -0.0087(6)
S3A 0.067(3) 0.063(3) 0.0180(13) 0.0120(14) -0.0092(14) -0.047(3)
S1A 0.084(6) 0.034(3) 0.033(3) 0.013(3) 0.005(3) 0.015(3)
S2A 0.026(3) 0.045(4) 0.025(4) 0.017(4) -0.006(3) -0.004(3)
C0 0.028(12) 0.018(11) 0.039(18) -0.005(11) 0.010(12) -0.007(8)

loop_
_atom_type_symbol
_atom_type_description
_atom_type_scat_dispersion_real
_atom_type_scat_dispersion_imag
_atom_type_scat_source
C C 0.0033 0.0016 'International Tables Vol C Tables 4.2.6.8 and 6.1.1.4'
H H 0.0000 0.0000 'International Tables Vol C Tables 4.2.6.8 and 6.1.1.4'
P P 0.1023 0.0942 'International Tables Vol C Tables 4.2.6.8 and 6.1.1.4'
S S 0.1246 0.1234 'International Tables Vol C Tables 4.2.6.8 and 6.1.1.4'

loop_
_geom_angle_atom_site_label_1
_geom_angle_atom_site_label_2
_geom_angle_atom_site_label_3
_geom_angle
_geom_angle_site_symmetry_1
_geom_angle_site_symmetry_3
_geom_angle_publ_flag
C1 P1 C2 103.70(11) . . ?
C1 P1 C6 101.24(11) . . ?
C2 P1 S2A 109.7(2) . . ?
C6 P1 C2 112.68(11) . . ?
C6 P1 S2A 94.8(2) . . ?
C10 P2 S2 99.17(7) . . ?
C14 P2 S2 98.38(8) . . ?
C14 P2 C10 112.01(9) . . ?
C0 P2 C10 108.4(10) . . ?
C0 P2 C14 89.7(8) . . ?
C1 S2 P2 104.90(10) . . ?
C19 P3 C23 111.87(10) . . ?
C18 P3 C19 99.6(4) . . ?
C18 P3 C23 102.3(4) . . ?
S2 C1 P1 105.59(15) . . ?
S1 C1 P1 128.52(17) . . ?
S1 C1 S2 125.87(18) . . ?
C13 C10 P2 108.10(15) . . ?
C12 C10 P2 117.78(14) . . ?
C12 C10 C13 109.9(2) . . ?
C12 C10 C11 109.1(2) . . ?
C11 C10 P2 104.24(14) . . ?
C11 C10 C13 107.15(18) . . ?
C17 C14 P2 104.80(14) . . ?
C17 C14 C15 107.1(2) . . ?
C15 C14 P2 105.93(17) . . ?
C16 C14 P2 118.58(17) . . ?
C16 C14 C17 108.5(2) . . ?
C16 C14 C15 111.2(2) . . ?
C3 C2 P1 105.19(15) . . ?
C5 C2 P1 105.47(15) . . ?
C5 C2 C3 107.85(19) . . ?
C4 C2 P1 119.35(18) . . ?
C4 C2 C3 108.15(19) . . ?
C4 C2 C5 110.3(2) . . ?
C9 C6 P1 107.21(15) . . ?
C9 C6 C8 110.0(2) . . ?
C9 C6 C7 108.2(2) . . ?
C8 C6 P1 118.07(17) . . ?
C8 C6 C7 107.7(2) . . ?
C7 C6 P1 105.20(16) . . ?
C2 C3 H3A 109.5 . . ?
C2 C3 H3B 109.5 . . ?
C2 C3 H3C 109.5 . . ?
H3A C3 H3B 109.5 . . ?
H3A C3 H3C 109.5 . . ?
H3B C3 H3C 109.5 . . ?
C22 C19 P3 105.60(15) . . ?
C20 C19 P3 105.9(2) . . ?
C20 C19 C22 107.7(2) . . ?
C20 C19 C21 111.3(3) . . ?
C21 C19 P3 117.4(2) . . ?
C21 C19 C22 108.5(2) . . ?
C10 C13 H13A 109.5 . . ?
C10 C13 H13B 109.5 . . ?
C10 C13 H13C 109.5 . . ?
H13A C13 H13B 109.5 . . ?
H13A C13 H13C 109.5 . . ?
H13B C13 H13C 109.5 . . ?
C10 C12 H12A 109.5 . . ?
C10 C12 H12B 109.5 . . ?
C10 C12 H12C 109.5 . . ?
H12A C12 H12B 109.5 . . ?
H12A C12 H12C 109.5 . . ?
H12B C12 H12C 109.5 . . ?
C10 C11 H11A 109.5 . . ?
C10 C11 H11B 109.5 . . ?
C10 C11 H11C 109.5 . . ?
H11A C11 H11B 109.5 . . ?
H11A C11 H11C 109.5 . . ?
H11B C11 H11C 109.5 . . ?
C19 C22 H22A 109.5 . . ?
C19 C22 H22B 109.5 . . ?
C19 C22 H22C 109.5 . . ?
H22A C22 H22B 109.5 . . ?
H22A C22 H22C 109.5 . . ?
H22B C22 H22C 109.5 . . ?
C2 C5 H5A 109.5 . . ?
C2 C5 H5B 109.5 . . ?
C2 C5 H5C 109.5 . . ?
H5A C5 H5B 109.5 . . ?
H5A C5 H5C 109.5 . . ?
H5B C5 H5C 109.5 . . ?
C14 C17 H17A 109.5 . . ?
C14 C17 H17B 109.5 . . ?
C14 C17 H17C 109.5 . . ?
H17A C17 H17B 109.5 . . ?
H17A C17 H17C 109.5 . . ?
H17B C17 H17C 109.5 . . ?
C24 C23 P3 104.88(17) . . ?
C26 C23 P3 107.1(2) . . ?
C26 C23 C24 107.8(2) . . ?
C26 C23 C25 111.3(3) . . ?
C25 C23 P3 117.16(19) . . ?
C25 C23 C24 108.1(3) . . ?
C6 C9 H9A 109.5 . . ?
C6 C9 H9B 109.5 . . ?
C6 C9 H9C 109.5 . . ?
H9A C9 H9B 109.5 . . ?
H9A C9 H9C 109.5 . . ?
H9B C9 H9C 109.5 . . ?
C14 C15 H15A 109.5 . . ?
C14 C15 H15B 109.5 . . ?
C14 C15 H15C 109.5 . . ?
H15A C15 H15B 109.5 . . ?
H15A C15 H15C 109.5 . . ?
H15B C15 H15C 109.5 . . ?
C23 C24 H24A 109.5 . . ?
C23 C24 H24B 109.5 . . ?
C23 C24 H24C 109.5 . . ?
H24A C24 H24B 109.5 . . ?
H24A C24 H24C 109.5 . . ?
H24B C24 H24C 109.5 . . ?
C6 C8 H8A 109.5 . . ?
C6 C8 H8B 109.5 . . ?
C6 C8 H8C 109.5 . . ?
H8A C8 H8B 109.5 . . ?
H8A C8 H8C 109.5 . . ?
H8B C8 H8C 109.5 . . ?
C14 C16 H16A 109.5 . . ?
C14 C16 H16B 109.5 . . ?
C14 C16 H16C 109.5 . . ?
H16A C16 H16B 109.5 . . ?
H16A C16 H16C 109.5 . . ?
H16B C16 H16C 109.5 . . ?
C2 C4 H4A 109.5 . . ?
C2 C4 H4B 109.5 . . ?
C2 C4 H4C 109.5 . . ?
H4A C4 H4B 109.5 . . ?
H4A C4 H4C 109.5 . . ?
H4B C4 H4C 109.5 . . ?
C6 C7 H7A 109.5 . . ?
C6 C7 H7B 109.5 . . ?
C6 C7 H7C 109.5 . . ?
H7A C7 H7B 109.5 . . ?
H7A C7 H7C 109.5 . . ?
H7B C7 H7C 109.5 . . ?
C19 C20 H20A 109.5 . . ?
C19 C20 H20B 109.5 . . ?
C19 C20 H20C 109.5 . . ?
H20A C20 H20B 109.5 . . ?
H20A C20 H20C 109.5 . . ?
H20B C20 H20C 109.5 . . ?
C23 C26 H26A 109.5 . . ?
C23 C26 H26B 109.5 . . ?
C23 C26 H26C 109.5 . . ?
H26A C26 H26B 109.5 . . ?
H26A C26 H26C 109.5 . . ?
H26B C26 H26C 109.5 . . ?
C19 C21 H21A 109.5 . . ?
C19 C21 H21B 109.5 . . ?
C19 C21 H21C 109.5 . . ?
H21A C21 H21B 109.5 . . ?
H21A C21 H21C 109.5 . . ?
H21B C21 H21C 109.5 . . ?
C23 C25 H25A 109.5 . . ?
C23 C25 H25B 109.5 . . ?
C23 C25 H25C 109.5 . . ?
H25A C25 H25B 109.5 . . ?
H25A C25 H25C 109.5 . . ?
H25B C25 H25C 109.5 . . ?
S3 C18 P3 127.9(8) . . ?
S3 C18 S4 124.1(7) . . ?
S4 C18 P3 105.3(6) . . ?
C0 S2A P1 105.3(7) . . ?
S1A C0 P2 127.7(11) . . ?
S1A C0 S2A 131.5(11) . . ?
S2A C0 P2 100.7(8) . . ?

loop_
_geom_bond_atom_site_label_1
_geom_bond_atom_site_label_2
_geom_bond_distance
_geom_bond_site_symmetry_2
_geom_bond_publ_flag
P1 C1 1.843(3) . ?
P1 C2 1.892(2) . ?
P1 C6 1.892(2) . ?
P1 S2A 2.299(8) . ?
P2 S2 2.1464(8) . ?
P2 C10 1.8887(19) . ?
P2 C14 1.883(2) . ?
P2 C0 1.768(16) . ?
S2 C1 1.756(3) . ?
P3 C19 1.880(2) . ?
P3 C23 1.888(2) . ?
P3 C18 1.856(12) . ?
S1 C1 1.633(3) . ?
C10 C13 1.536(3) . ?
C10 C12 1.519(3) . ?
C10 C11 1.533(3) . ?
C14 C17 1.530(3) . ?
C14 C15 1.531(4) . ?
C14 C16 1.528(3) . ?
C2 C3 1.542(3) . ?
C2 C5 1.532(3) . ?
C2 C4 1.531(3) . ?
C6 C9 1.524(3) . ?
C6 C8 1.526(3) . ?
C6 C7 1.531(4) . ?
C3 H3A 0.9800 . ?
C3 H3B 0.9800 . ?
C3 H3C 0.9800 . ?
C19 C22 1.532(3) . ?
C19 C20 1.521(4) . ?
C19 C21 1.527(4) . ?
C13 H13A 0.9800 . ?
C13 H13B 0.9800 . ?
C13 H13C 0.9800 . ?
C12 H12A 0.9800 . ?
C12 H12B 0.9800 . ?
C12 H12C 0.9800 . ?
C11 H11A 0.9800 . ?
C11 H11B 0.9800 . ?
C11 H11C 0.9800 . ?
C22 H22A 0.9800 . ?
C22 H22B 0.9800 . ?
C22 H22C 0.9800 . ?
C5 H5A 0.9800 . ?
C5 H5B 0.9800 . ?
C5 H5C 0.9800 . ?
C17 H17A 0.9800 . ?
C17 H17B 0.9800 . ?
C17 H17C 0.9800 . ?
C23 C24 1.528(4) . ?
C23 C26 1.521(4) . ?
C23 C25 1.528(4) . ?
C9 H9A 0.9800 . ?
C9 H9B 0.9800 . ?
C9 H9C 0.9800 . ?
C15 H15A 0.9800 . ?
C15 H15B 0.9800 . ?
C15 H15C 0.9800 . ?
C24 H24A 0.9800 . ?
C24 H24B 0.9800 . ?
C24 H24C 0.9800 . ?
C8 H8A 0.9800 . ?
C8 H8B 0.9800 . ?
C8 H8C 0.9800 . ?
C16 H16A 0.9800 . ?
C16 H16B 0.9800 . ?
C16 H16C 0.9800 . ?
C4 H4A 0.9800 . ?
C4 H4B 0.9800 . ?
C4 H4C 0.9800 . ?
C7 H7A 0.9800 . ?
C7 H7B 0.9800 . ?
C7 H7C 0.9800 . ?
C20 H20A 0.9800 . ?
C20 H20B 0.9800 . ?
C20 H20C 0.9800 . ?
C26 H26A 0.9800 . ?
C26 H26B 0.9800 . ?
C26 H26C 0.9800 . ?
C21 H21A 0.9800 . ?
C21 H21B 0.9800 . ?
C21 H21C 0.9800 . ?
C25 H25A 0.9800 . ?
C25 H25B 0.9800 . ?
C25 H25C 0.9800 . ?
C18 S3 1.645(13) . ?
C18 S4 1.719(10) . ?
S1A C0 1.580(15) . ?
S2A C0 1.739(15) . ?

loop_
_geom_torsion_atom_site_label_1
_geom_torsion_atom_site_label_2
_geom_torsion_atom_site_label_3
_geom_torsion_atom_site_label_4
_geom_torsion
_geom_torsion_site_symmetry_1
_geom_torsion_site_symmetry_2
_geom_torsion_site_symmetry_3
_geom_torsion_site_symmetry_4
_geom_torsion_publ_flag
P1 S2A C0 P2 -168.3(10) . . . . ?
P1 S2A C0 S1A 13(3) . . . . ?
P2 S2 C1 P1 173.76(10) . . . . ?
P2 S2 C1 S1 -7.4(2) . . . . ?
S2 P2 C10 C13 178.77(14) . . . . ?
S2 P2 C10 C12 53.52(19) . . . . ?
S2 P2 C10 C11 -67.46(14) . . . . ?
S2 P2 C14 C17 70.96(16) . . . . ?
S2 P2 C14 C15 -175.98(15) . . . . ?
S2 P2 C14 C16 -50.3(2) . . . . ?
C1 P1 C2 C3 -166.53(16) . . . . ?
C1 P1 C2 C5 -52.66(18) . . . . ?
C1 P1 C2 C4 71.9(2) . . . . ?
C1 P1 C6 C9 -179.03(18) . . . . ?
C1 P1 C6 C8 -54.2(2) . . . . ?
C1 P1 C6 C7 65.99(18) . . . . ?
C10 P2 C14 C17 174.45(15) . . . . ?
C10 P2 C14 C15 -72.49(18) . . . . ?
C10 P2 C14 C16 53.2(2) . . . . ?
C10 P2 C0 S1A -75(2) . . . . ?
C10 P2 C0 S2A 106.6(12) . . . . ?
C14 P2 C10 C13 75.79(17) . . . . ?
C14 P2 C10 C12 -49.5(2) . . . . ?
C14 P2 C10 C11 -170.44(15) . . . . ?
C14 P2 C0 S1A 38(2) . . . . ?
C14 P2 C0 S2A -140.2(13) . . . . ?
C2 P1 C1 S2 136.79(13) . . . . ?
C2 P1 C1 S1 -42.0(2) . . . . ?
C2 P1 C6 C9 -68.87(19) . . . . ?
C2 P1 C6 C8 56.0(2) . . . . ?
C2 P1 C6 C7 176.15(16) . . . . ?
C6 P1 C1 S2 -106.27(14) . . . . ?
C6 P1 C1 S1 75.0(2) . . . . ?
C6 P1 C2 C3 84.85(16) . . . . ?
C6 P1 C2 C5 -161.28(15) . . . . ?
C6 P1 C2 C4 -36.7(2) . . . . ?
C19 P3 C23 C24 -175.39(17) . . . . ?
C19 P3 C23 C26 70.2(2) . . . . ?
C19 P3 C23 C25 -55.6(4) . . . . ?
C19 P3 C18 S3 35.1(10) . . . . ?
C19 P3 C18 S4 -126.3(5) . . . . ?
C23 P3 C19 C22 168.96(17) . . . . ?
C23 P3 C19 C20 -76.9(2) . . . . ?
C23 P3 C19 C21 48.0(3) . . . . ?
C23 P3 C18 S3 -79.9(10) . . . . ?
C23 P3 C18 S4 118.6(5) . . . . ?
C18 P3 C19 C22 61.4(5) . . . . ?
C18 P3 C19 C20 175.5(5) . . . . ?
C18 P3 C19 C21 -59.6(5) . . . . ?
C18 P3 C23 C24 -69.6(5) . . . . ?
C18 P3 C23 C26 176.0(5) . . . . ?
C18 P3 C23 C25 50.2(5) . . . . ?
S2A P1 C2 C3 -171.0(3) . . . . ?
S2A P1 C2 C5 -57.1(3) . . . . ?
S2A P1 C2 C4 67.5(3) . . . . ?
S2A P1 C6 C9 177.5(3) . . . . ?
S2A P1 C6 C8 -57.6(3) . . . . ?
S2A P1 C6 C7 62.5(3) . . . . ?
C0 P2 C10 C13 173.2(6) . . . . ?
C0 P2 C10 C12 48.0(6) . . . . ?
C0 P2 C10 C11 -73.0(6) . . . . ?
C0 P2 C14 C17 64.7(9) . . . . ?
C0 P2 C14 C15 177.7(9) . . . . ?
C0 P2 C14 C16 -56.5(9) . . . . ?
